data_7118340
loop_
_publ_author_name
'Han, Jeng-Liang'
'Chang, Chia-Hao'

_publ_section_title
;
 An asymmetric assembly of spirooxindole dihydropyranones through a direct
 enantioselective organocatalytic vinylogous aldol-cyclization cascade
 reaction of 3-alkylidene oxindoles with isatins.
;
_journal_issue 11
_journal_name_full 'Chemical communications (Cambridge, England)'
_journal_page_first 2322
_journal_page_last 2325
_journal_paper_doi 10.1039/c5cc08883f
_journal_volume 52
_journal_year 2016
_chemical_absolute_configuration rm
_chemical_compound_source Synthezied
_chemical_formula_moiety C31H29BrN2O5
_chemical_formula_sum 'C31 H29 Br N2 O5'
_chemical_formula_weight 589.47
_chemical_melting_point 145.5(5)
_chemical_name_common 'spirooxindole dihydropyranone'
_chemical_name_systematic
'tert-butyl (S)-(2-(1-benzyl-5-bromo-4'-methyl-2,6'-dioxo-3',6'-dihydrospiro[indoline-3,2'-pyran]-5'-yl)phenyl)carbamate'
_space_group_crystal_system monoclinic
_space_group_IT_number 4
_space_group_name_Hall 'P 2yb'
_space_group_name_H-M_alt 'P 1 21 1'
_symmetry_space_group_name_Hall 'P 2yb'
_symmetry_space_group_name_H-M 'P 1 21 1'
_atom_sites_solution_hydrogens geom
_audit_creation_method SHELXL-2014/7
_audit_update_record
;
2015-10-06 deposited with the CCDC.
2015-12-15 downloaded from the CCDC.
;
_cell_angle_alpha 90
_cell_angle_beta 107.283(2)
_cell_angle_gamma 90
_cell_formula_units_Z 2
_cell_length_a 10.6073(4)
_cell_length_b 9.8229(4)
_cell_length_c 14.4413(6)
_cell_measurement_reflns_used 9984
_cell_measurement_temperature 296(2)
_cell_measurement_theta_max 27.67
_cell_measurement_theta_min 2.55
_cell_volume 1436.76(10)
_computing_cell_refinement 'Bruker SAINT'
_computing_data_collection 'Bruker APEX2'
_computing_data_reduction 'Bruker SAINT'
_computing_molecular_graphics 'Bruker SHELXTL'
_computing_publication_material 'Bruker SHELXTL'
_computing_structure_refinement 'SHELXL-2014/7 (Sheldrick, 2014)'
_computing_structure_solution 'SHELXS-97 (Sheldrick, 2008)'
_diffrn_ambient_temperature 296(2)
_diffrn_measured_fraction_theta_full 0.999
_diffrn_measured_fraction_theta_max 0.998
_diffrn_measurement_device_type 'Bruker APEX-II CCD'
_diffrn_measurement_method '\f and \w scans'
_diffrn_radiation_type MoK\a
_diffrn_radiation_wavelength 0.71073
_diffrn_reflns_av_R_equivalents 0.0320
_diffrn_reflns_av_unetI/netI 0.0449
_diffrn_reflns_laue_measured_fraction_full 0.999
_diffrn_reflns_laue_measured_fraction_max 0.998
_diffrn_reflns_limit_h_max 14
_diffrn_reflns_limit_h_min -14
_diffrn_reflns_limit_k_max 13
_diffrn_reflns_limit_k_min -13
_diffrn_reflns_limit_l_max 19
_diffrn_reflns_limit_l_min -18
_diffrn_reflns_number 26335
_diffrn_reflns_point_group_measured_fraction_full 0.999
_diffrn_reflns_point_group_measured_fraction_max 0.999
_diffrn_reflns_theta_full 25.242
_diffrn_reflns_theta_max 28.345
_diffrn_reflns_theta_min 2.011
_exptl_absorpt_coefficient_mu 1.472
_exptl_absorpt_correction_T_max 0.7457
_exptl_absorpt_correction_T_min 0.6095
_exptl_absorpt_correction_type multi-scan
_exptl_absorpt_process_details 'SADABS V2008/1 (Bruker AXS, 2008)'
_exptl_crystal_colour colourless
_exptl_crystal_density_diffrn 1.363
_exptl_crystal_description column
_exptl_crystal_F_000 608
_exptl_crystal_recrystallization_method 'Re-crystallisation from solvent: hexane/dichloromethane'
_exptl_crystal_size_max 0.400
_exptl_crystal_size_mid 0.200
_exptl_crystal_size_min 0.100
_refine_diff_density_max 0.436
_refine_diff_density_min -0.365
_refine_diff_density_rms 0.040
_refine_ls_abs_structure_details
; 
 Refined as an inversion twin. 
;
_refine_ls_abs_structure_Flack 0.015(9)
_refine_ls_extinction_method none
_refine_ls_goodness_of_fit_ref 1.049
_refine_ls_hydrogen_treatment constr
_refine_ls_matrix_type full
_refine_ls_number_parameters 353
_refine_ls_number_reflns 7077
_refine_ls_number_restraints 1
_refine_ls_restrained_S_all 1.049
_refine_ls_R_factor_all 0.0490
_refine_ls_R_factor_gt 0.0358
_refine_ls_shift/su_max 0.001
_refine_ls_shift/su_mean 0.000
_refine_ls_structure_factor_coef Fsqd
_refine_ls_weighting_details 'w=1/[\s^2^(Fo^2^)+(0.0474P)^2^+0.0413P] where P=(Fo^2^+2Fc^2^)/3'
_refine_ls_weighting_scheme calc
_refine_ls_wR_factor_gt 0.0903
_refine_ls_wR_factor_ref 0.0956
_reflns_Friedel_coverage 0.891
_reflns_friedel_fraction_full 1.000
_reflns_friedel_fraction_max 0.999
_reflns_number_gt 5695
_reflns_number_total 7077
_reflns_threshold_expression 'I > 2\s(I)'
_cod_data_source_file c5cc08883f2.cif
_cod_data_source_block 11833_0m
_cod_depositor_comments
;
The following automatic conversions were performed:

'_chemical_melting_point' value '145-146' was changed to '145.5(5)' -
the average value was taken and precision was estimated.

'_exptl_absorpt_correction_type' value 'multi_scan' changed to
'multi-scan' according to
/usr/data/users/saulius/crontab/automatic-downloads/rss-feeds/RSC/lib/dictionaries/cif_core.dic
dictionary named 'cif_core.dic' version 2.4.2 from 2011-04-26.

Automatic conversion script
Id: cif_fix_values 4268 2015-11-12 08:31:59Z antanas 

 Adding full bibliography for 7118340.cif.
;
_cod_database_code 7118340
_shelx_shelxl_version_number 2014/7
_shelx_space_group_comment
; 
The symmetry employed for this shelxl refinement is uniquely defined 
by the following loop, which should always be used as a source of 
symmetry information in preference to the above space-group names. 
They are only intended as comments. 
;
_shelx_estimated_absorpt_t_min 0.590
_shelx_estimated_absorpt_t_max 0.867

loop_
_space_group_symop_operation_xyz
'x, y, z'
'-x, y+1/2, -z'

loop_
_atom_site_label
_atom_site_type_symbol
_atom_site_fract_x
_atom_site_fract_y
_atom_site_fract_z
_atom_site_U_iso_or_equiv
_atom_site_adp_type
_atom_site_occupancy
_atom_site_site_symmetry_order
_atom_site_calc_flag
_atom_site_refinement_flags_posn
_atom_site_refinement_flags_adp
Br Br 0.67053(3) 0.56759(5) 0.70673(3) 0.07459(16) Uani 1 1 d . .
O1 O 0.2209(2) -0.0525(3) 0.68232(19) 0.0589(6) Uani 1 1 d . .
O2 O 0.2047(2) 0.2517(2) 0.70543(14) 0.0465(5) Uani 1 1 d . .
O3 O 0.0149(2) 0.2705(3) 0.7336(2) 0.0714(8) Uani 1 1 d . .
O4 O 0.0424(3) -0.1809(3) 0.7967(2) 0.0750(8) Uani 1 1 d . .
O5 O -0.1737(2) -0.1424(4) 0.7765(2) 0.0769(9) Uani 1 1 d . .
N1 N 0.4370(3) 0.0168(3) 0.73239(19) 0.0470(6) Uani 1 1 d . .
N2 N -0.0689(3) -0.0632(3) 0.6709(2) 0.0527(6) Uani 1 1 d . .
H2A H 0.0032 -0.0704 0.6556 0.063 Uiso 1 1 calc R U
C1 C 0.4958(3) -0.1080(3) 0.7811(2) 0.0539(8) Uani 1 1 d . .
H1A H 0.5716 -0.1317 0.7599 0.065 Uiso 1 1 calc R U
H1B H 0.4320 -0.1813 0.7619 0.065 Uiso 1 1 calc R U
C2 C 0.5388(3) -0.0965(3) 0.8896(2) 0.0508(7) Uani 1 1 d . .
C3 C 0.4724(4) -0.0180(5) 0.9382(3) 0.0692(10) Uani 1 1 d . .
H3A H 0.4015 0.0350 0.9035 0.083 Uiso 1 1 calc R U
C4 C 0.5105(5) -0.0169(6) 1.0398(3) 0.0841(13) Uani 1 1 d . .
H4A H 0.4644 0.0357 1.0724 0.101 Uiso 1 1 calc R U
C5 C 0.6161(5) -0.0938(6) 1.0907(3) 0.0861(14) Uani 1 1 d . .
H5A H 0.6405 -0.0949 1.1581 0.103 Uiso 1 1 calc R U
C6 C 0.6852(5) -0.1684(6) 1.0434(4) 0.0894(15) Uani 1 1 d . .
H6A H 0.7587 -0.2178 1.0785 0.107 Uiso 1 1 calc R U
C7 C 0.6468(4) -0.1714(4) 0.9428(3) 0.0692(10) Uani 1 1 d . .
H7A H 0.6938 -0.2240 0.9109 0.083 Uiso 1 1 calc R U
C8 C 0.5063(3) 0.1386(3) 0.7327(2) 0.0431(6) Uani 1 1 d . .
C9 C 0.6412(3) 0.1605(4) 0.7702(2) 0.0499(7) Uani 1 1 d . .
H9A H 0.6979 0.0913 0.8012 0.060 Uiso 1 1 calc R U
C10 C 0.6878(3) 0.2886(4) 0.7598(2) 0.0549(8) Uani 1 1 d . .
H10A H 0.7779 0.3065 0.7832 0.066 Uiso 1 1 calc R U
C11 C 0.6010(3) 0.3916(3) 0.7146(2) 0.0488(7) Uani 1 1 d . .
C12 C 0.4661(3) 0.3690(3) 0.6772(2) 0.0457(6) Uani 1 1 d . .
H12A H 0.4088 0.4383 0.6471 0.055 Uiso 1 1 calc R U
C13 C 0.4205(3) 0.2400(3) 0.6864(2) 0.0399(6) Uani 1 1 d . .
C14 C 0.2827(3) 0.1836(3) 0.6534(2) 0.0397(6) Uani 1 1 d . .
C15 C 0.3052(3) 0.0338(3) 0.6894(2) 0.0422(6) Uani 1 1 d . .
C16 C 0.2159(3) 0.1899(3) 0.5452(2) 0.0465(7) Uani 1 1 d . .
H16A H 0.2229 0.2816 0.5224 0.056 Uiso 1 1 calc R U
H16B H 0.2612 0.1293 0.5126 0.056 Uiso 1 1 calc R U
C17 C 0.0733(3) 0.1504(3) 0.5193(2) 0.0440(6) Uani 1 1 d . .
C18 C 0.0067(3) 0.1683(3) 0.5837(2) 0.0412(6) Uani 1 1 d . .
C19 C 0.0719(3) 0.2313(3) 0.6796(2) 0.0455(7) Uani 1 1 d . .
C20 C 0.0146(4) 0.0891(5) 0.4203(2) 0.0672(11) Uani 1 1 d . .
H20A H 0.0803 0.0863 0.3868 0.101 Uiso 1 1 calc R U
H20B H -0.0153 -0.0016 0.4268 0.101 Uiso 1 1 calc R U
H20C H -0.0587 0.1436 0.3842 0.101 Uiso 1 1 calc R U
C21 C -0.1351(3) 0.1317(3) 0.5665(2) 0.0449(7) Uani 1 1 d . .
C22 C -0.2339(3) 0.2110(4) 0.5056(3) 0.0607(9) Uani 1 1 d . .
H22A H -0.2112 0.2868 0.4755 0.073 Uiso 1 1 calc R U
C23 C -0.3652(3) 0.1787(5) 0.4892(3) 0.0671(11) Uani 1 1 d . .
H23A H -0.4306 0.2336 0.4495 0.080 Uiso 1 1 calc R U
C24 C -0.3986(3) 0.0657(5) 0.5317(2) 0.0595(8) Uani 1 1 d . .
H24A H -0.4872 0.0438 0.5203 0.071 Uiso 1 1 calc R U
C25 C -0.3027(3) -0.0168(4) 0.5913(2) 0.0507(7) Uani 1 1 d . .
H25A H -0.3269 -0.0946 0.6185 0.061 Uiso 1 1 calc R U
C26 C -0.1701(3) 0.0169(3) 0.6105(2) 0.0428(6) Uani 1 1 d . .
C27 C -0.0757(3) -0.1300(3) 0.7515(2) 0.0507(7) Uani 1 1 d . .
C28 C 0.0766(4) -0.2454(5) 0.8914(3) 0.0694(11) Uani 1 1 d . .
C29 C 0.2193(5) -0.2754(8) 0.9132(5) 0.131(3) Uani 1 1 d . .
H29A H 0.2325 -0.3391 0.8665 0.196 Uiso 1 1 calc R U
H29B H 0.2662 -0.1928 0.9101 0.196 Uiso 1 1 calc R U
H29C H 0.2517 -0.3138 0.9770 0.196 Uiso 1 1 calc R U
C30 C 0.0520(12) -0.1500(17) 0.9597(5) 0.256(9) Uani 1 1 d . .
H30A H 0.0741 -0.1912 1.0228 0.384 Uiso 1 1 calc R U
H30B H 0.1050 -0.0702 0.9622 0.384 Uiso 1 1 calc R U
H30C H -0.0397 -0.1252 0.9397 0.384 Uiso 1 1 calc R U
C31 C 0.0020(8) -0.3737(9) 0.8851(7) 0.194(5) Uani 1 1 d . .
H31A H 0.0224 -0.4330 0.8386 0.292 Uiso 1 1 calc R U
H31B H 0.0261 -0.4172 0.9474 0.292 Uiso 1 1 calc R U
H31C H -0.0909 -0.3544 0.8650 0.292 Uiso 1 1 calc R U

loop_
_atom_site_aniso_label
_atom_site_aniso_U_11
_atom_site_aniso_U_22
_atom_site_aniso_U_33
_atom_site_aniso_U_23
_atom_site_aniso_U_13
_atom_site_aniso_U_12
Br 0.0544(2) 0.0652(2) 0.0916(3) 0.0026(2) 0.00249(17) -0.01861(18)
O1 0.0484(13) 0.0519(13) 0.0733(16) 0.0105(12) 0.0131(11) -0.0023(11)
O2 0.0390(10) 0.0573(13) 0.0398(10) -0.0106(9) 0.0065(8) 0.0004(10)
O3 0.0454(13) 0.105(2) 0.0651(16) -0.0278(15) 0.0177(11) -0.0029(13)
O4 0.0549(15) 0.0832(19) 0.0886(19) 0.0412(16) 0.0238(14) 0.0206(13)
O5 0.0500(15) 0.107(2) 0.0778(18) 0.0341(16) 0.0246(13) 0.0063(14)
N1 0.0438(13) 0.0506(13) 0.0441(13) 0.0054(11) 0.0091(11) 0.0035(11)
N2 0.0416(13) 0.0585(15) 0.0603(16) 0.0108(13) 0.0184(12) 0.0060(12)
C1 0.0523(18) 0.0498(17) 0.0561(18) 0.0068(15) 0.0110(14) 0.0091(14)
C2 0.0464(16) 0.0507(17) 0.0539(18) 0.0141(15) 0.0129(14) -0.0040(14)
C3 0.060(2) 0.088(3) 0.055(2) 0.002(2) 0.0107(16) 0.016(2)
C4 0.094(3) 0.101(3) 0.062(3) -0.001(2) 0.031(2) 0.007(3)
C5 0.100(3) 0.098(3) 0.056(2) 0.025(2) 0.016(2) -0.010(3)
C6 0.085(3) 0.094(3) 0.074(3) 0.040(3) 0.000(2) 0.011(3)
C7 0.065(2) 0.070(2) 0.068(2) 0.0247(19) 0.0129(18) 0.0122(19)
C8 0.0425(15) 0.0510(16) 0.0345(14) -0.0001(12) 0.0092(11) 0.0039(13)
C9 0.0418(15) 0.0584(18) 0.0454(16) -0.0006(14) 0.0067(12) 0.0064(13)
C10 0.0379(15) 0.071(2) 0.0494(18) -0.0030(16) 0.0026(13) -0.0038(14)
C11 0.0421(15) 0.0568(18) 0.0456(16) -0.0033(15) 0.0101(12) -0.0107(14)
C12 0.0413(15) 0.0495(16) 0.0436(15) 0.0010(13) 0.0087(12) -0.0019(12)
C13 0.0348(13) 0.0500(15) 0.0336(13) -0.0010(12) 0.0083(10) -0.0027(12)
C14 0.0383(14) 0.0452(15) 0.0354(14) 0.0000(12) 0.0107(11) 0.0011(11)
C15 0.0423(14) 0.0457(17) 0.0389(14) 0.0036(11) 0.0125(11) 0.0021(11)
C16 0.0448(15) 0.0548(17) 0.0383(15) 0.0032(13) 0.0099(11) -0.0056(13)
C17 0.0448(15) 0.0458(15) 0.0352(14) 0.0073(12) 0.0021(11) -0.0031(12)
C18 0.0382(13) 0.0426(14) 0.0380(14) 0.0033(12) 0.0040(11) 0.0002(11)
C19 0.0376(14) 0.0502(16) 0.0464(16) -0.0023(13) 0.0090(12) 0.0022(12)
C20 0.070(2) 0.087(3) 0.0385(16) -0.0053(18) 0.0065(14) -0.016(2)
C21 0.0383(14) 0.0481(15) 0.0423(16) -0.0036(13) 0.0026(11) -0.0005(12)
C22 0.0499(18) 0.0603(19) 0.059(2) 0.0073(16) -0.0035(15) 0.0045(16)
C23 0.0432(17) 0.082(3) 0.061(2) -0.006(2) -0.0076(15) 0.0145(18)
C24 0.0378(13) 0.085(2) 0.0502(17) -0.012(2) 0.0053(12) 0.000(2)
C25 0.0407(15) 0.067(2) 0.0455(17) -0.0053(15) 0.0137(12) -0.0079(14)
C26 0.0366(13) 0.0496(15) 0.0405(15) -0.0062(12) 0.0088(11) 0.0021(11)
C27 0.0483(17) 0.0450(15) 0.0586(19) 0.0068(14) 0.0153(14) 0.0024(13)
C28 0.059(2) 0.081(3) 0.061(2) 0.019(2) 0.0079(17) 0.004(2)
C29 0.067(3) 0.147(6) 0.158(6) 0.082(5) 0.004(3) 0.026(4)
C30 0.252(12) 0.38(2) 0.087(5) -0.063(8) -0.026(6) 0.170(14)
C31 0.142(6) 0.170(7) 0.195(8) 0.125(7) -0.068(6) -0.072(6)

loop_
_atom_type_symbol
_atom_type_description
_atom_type_scat_dispersion_real
_atom_type_scat_dispersion_imag
_atom_type_scat_source
C C 0.0033 0.0016 'International Tables Vol C Tables 4.2.6.8 and 6.1.1.4'
H H 0.0000 0.0000 'International Tables Vol C Tables 4.2.6.8 and 6.1.1.4'
N N 0.0061 0.0033 'International Tables Vol C Tables 4.2.6.8 and 6.1.1.4'
O O 0.0106 0.0060 'International Tables Vol C Tables 4.2.6.8 and 6.1.1.4'
Br Br -0.2901 2.4595 'International Tables Vol C Tables 4.2.6.8 and 6.1.1.4'

loop_
_geom_angle_atom_site_label_1
_geom_angle_atom_site_label_2
_geom_angle_atom_site_label_3
_geom_angle
C19 O2 C14 119.9(2)
C27 O4 C28 124.3(3)
C15 N1 C8 111.3(2)
C15 N1 C1 123.8(3)
C8 N1 C1 124.5(2)
C27 N2 C26 125.3(3)
C27 N2 H2A 117.3
C26 N2 H2A 117.3
N1 C1 C2 113.2(3)
N1 C1 H1A 108.9
C2 C1 H1A 108.9
N1 C1 H1B 108.9
C2 C1 H1B 108.9
H1A C1 H1B 107.8
C3 C2 C7 118.7(3)
C3 C2 C1 122.3(3)
C7 C2 C1 118.9(3)
C2 C3 C4 120.6(4)
C2 C3 H3A 119.7
C4 C3 H3A 119.7
C5 C4 C3 119.5(5)
C5 C4 H4A 120.2
C3 C4 H4A 120.2
C6 C5 C4 120.4(4)
C6 C5 H5A 119.8
C4 C5 H5A 119.8
C5 C6 C7 120.3(4)
C5 C6 H6A 119.9
C7 C6 H6A 119.9
C2 C7 C6 120.5(4)
C2 C7 H7A 119.8
C6 C7 H7A 119.8
C13 C8 C9 122.1(3)
C13 C8 N1 110.1(2)
C9 C8 N1 127.7(3)
C10 C9 C8 117.5(3)
C10 C9 H9A 121.2
C8 C9 H9A 121.2
C9 C10 C11 120.4(3)
C9 C10 H10A 119.8
C11 C10 H10A 119.8
C12 C11 C10 121.8(3)
C12 C11 Br 119.8(3)
C10 C11 Br 118.4(2)
C13 C12 C11 117.4(3)
C13 C12 H12A 121.3
C11 C12 H12A 121.3
C12 C13 C8 120.7(3)
C12 C13 C14 130.2(3)
C8 C13 C14 109.1(3)
O2 C14 C13 108.6(2)
O2 C14 C16 110.8(2)
C13 C14 C16 115.2(2)
O2 C14 C15 108.7(2)
C13 C14 C15 101.8(2)
C16 C14 C15 111.2(2)
O1 C15 N1 125.8(3)
O1 C15 C14 126.6(3)
N1 C15 C14 107.6(2)
C17 C16 C14 112.1(2)
C17 C16 H16A 109.2
C14 C16 H16A 109.2
C17 C16 H16B 109.2
C14 C16 H16B 109.2
H16A C16 H16B 107.9
C18 C17 C16 119.7(3)
C18 C17 C20 124.0(3)
C16 C17 C20 116.3(3)
C17 C18 C19 120.5(3)
C17 C18 C21 124.5(3)
C19 C18 C21 115.0(3)
O3 C19 O2 117.4(3)
O3 C19 C18 124.2(3)
O2 C19 C18 118.3(3)
C17 C20 H20A 109.5
C17 C20 H20B 109.5
H20A C20 H20B 109.5
C17 C20 H20C 109.5
H20A C20 H20C 109.5
H20B C20 H20C 109.5
C22 C21 C26 119.2(3)
C22 C21 C18 120.3(3)
C26 C21 C18 120.5(3)
C23 C22 C21 120.9(4)
C23 C22 H22A 119.5
C21 C22 H22A 119.5
C24 C23 C22 119.6(3)
C24 C23 H23A 120.2
C22 C23 H23A 120.2
C23 C24 C25 121.0(3)
C23 C24 H24A 119.5
C25 C24 H24A 119.5
C24 C25 C26 119.9(3)
C24 C25 H25A 120.0
C26 C25 H25A 120.0
C25 C26 C21 119.4(3)
C25 C26 N2 122.1(3)
C21 C26 N2 118.5(3)
O5 C27 O4 126.0(3)
O5 C27 N2 125.2(3)
O4 C27 N2 108.8(3)
C30 C28 O4 108.4(6)
C30 C28 C31 113.3(9)
O4 C28 C31 109.5(4)
C30 C28 C29 111.5(6)
O4 C28 C29 103.9(4)
C31 C28 C29 109.8(6)
C28 C29 H29A 109.5
C28 C29 H29B 109.5
H29A C29 H29B 109.5
C28 C29 H29C 109.5
H29A C29 H29C 109.5
H29B C29 H29C 109.5
C28 C30 H30A 109.5
C28 C30 H30B 109.5
H30A C30 H30B 109.5
C28 C30 H30C 109.5
H30A C30 H30C 109.5
H30B C30 H30C 109.5
C28 C31 H31A 109.5
C28 C31 H31B 109.5
H31A C31 H31B 109.5
C28 C31 H31C 109.5
H31A C31 H31C 109.5
H31B C31 H31C 109.5

loop_
_geom_bond_atom_site_label_1
_geom_bond_atom_site_label_2
_geom_bond_distance
Br C11 1.896(3)
O1 C15 1.214(4)
O2 C19 1.360(4)
O2 C14 1.437(4)
O3 C19 1.185(4)
O4 C27 1.326(4)
O4 C28 1.452(5)
O5 C27 1.204(4)
N1 C15 1.361(4)
N1 C8 1.403(4)
N1 C1 1.459(4)
N2 C27 1.357(5)
N2 C26 1.405(4)
N2 H2A 0.8600
C1 C2 1.499(5)
C1 H1A 0.9700
C1 H1B 0.9700
C2 C3 1.370(6)
C2 C7 1.386(5)
C3 C4 1.401(6)
C3 H3A 0.9300
C4 C5 1.370(7)
C4 H4A 0.9300
C5 C6 1.356(8)
C5 H5A 0.9300
C6 C7 1.387(7)
C6 H6A 0.9300
C7 H7A 0.9300
C8 C13 1.381(4)
C8 C9 1.388(4)
C9 C10 1.376(5)
C9 H9A 0.9300
C10 C11 1.393(5)
C10 H10A 0.9300
C11 C12 1.389(4)
C12 C13 1.377(5)
C12 H12A 0.9300
C13 C14 1.502(4)
C14 C16 1.513(4)
C14 C15 1.556(4)
C16 C17 1.498(4)
C16 H16A 0.9700
C16 H16B 0.9700
C17 C18 1.336(4)
C17 C20 1.504(4)
C18 C19 1.486(4)
C18 C21 1.494(4)
C20 H20A 0.9600
C20 H20B 0.9600
C20 H20C 0.9600
C21 C22 1.389(4)
C21 C26 1.398(4)
C22 C23 1.378(5)
C22 H22A 0.9300
C23 C24 1.365(6)
C23 H23A 0.9300
C24 C25 1.382(5)
C24 H24A 0.9300
C25 C26 1.391(4)
C25 H25A 0.9300
C28 C30 1.440(11)
C28 C31 1.476(8)
C28 C29 1.481(7)
C29 H29A 0.9600
C29 H29B 0.9600
C29 H29C 0.9600
C30 H30A 0.9600
C30 H30B 0.9600
C30 H30C 0.9600
C31 H31A 0.9600
C31 H31B 0.9600
C31 H31C 0.9600
